data_2106620
loop_
_publ_author_name
'Direm, Amani'
'Altomare, Angela'
'Moliterni, Anna'
'Benali-Cherif, Nourredine'

_publ_section_title
;
 Intermolecular interactions of proton transfer compounds: synthesis,
 crystal structure and Hirshfeld surface analysis
;
_journal_coeditor_code XK5021
_journal_issue 4
_journal_name_full 'Acta Crystallographica Section B'
_journal_page_first
;
;
_journal_paper_doi 10.1107/S2052520615011300
_journal_volume 71
_journal_year 2015
_chemical_formula_moiety 'C8  H10  N  O2,  Cl  O4'
_chemical_formula_sum 'C8 H10 Cl N O6'
_chemical_formula_weight 251.62
_space_group_IT_number 14
_symmetry_cell_setting monoclinic
_symmetry_space_group_name_Hall '-P 2yab'
_symmetry_space_group_name_H-M 'P 1 21/a 1'
_atom_sites_solution_hydrogens geom
_cell_angle_alpha 90
_cell_angle_beta 91.455(4)
_cell_angle_gamma 90
_cell_formula_units_Z 4
_cell_length_a 7.3914(2)
_cell_length_b 11.6712(10)
_cell_length_c 12.5913(9)
_cell_measurement_reflns_used 0
_cell_measurement_temperature 298
_cell_measurement_theta_max 0
_cell_measurement_theta_min 0
_cell_volume 1085.86(12)
_computing_molecular_graphics 'Ortep for Windows (Farrugia, 2012)'
_computing_publication_material 'WinGX publication routines (Farrugia, 2012)'
_computing_structure_refinement 'SHELXL-2014/7 (Sheldrick, 2014)'
_computing_structure_solution 'SIR-2014 (Burla et al., 2014)'
_diffrn_ambient_temperature 298
_diffrn_measured_fraction_theta_full 0.992
_diffrn_measured_fraction_theta_max 0.993
_diffrn_radiation_type MoK\a
_diffrn_radiation_wavelength 0.71073
_diffrn_reflns_av_R_equivalents 0.0703
_diffrn_reflns_limit_h_max 9
_diffrn_reflns_limit_h_min -9
_diffrn_reflns_limit_k_max 15
_diffrn_reflns_limit_k_min -15
_diffrn_reflns_limit_l_max 16
_diffrn_reflns_limit_l_min -16
_diffrn_reflns_number 31541
_diffrn_reflns_theta_full 25.242
_diffrn_reflns_theta_max 27.506
_diffrn_reflns_theta_min 5.164
_exptl_absorpt_coefficient_mu 0.365
_exptl_absorpt_correction_type none
_exptl_crystal_colour yellow
_exptl_crystal_density_diffrn 1.539
_exptl_crystal_density_method 'not measured'
_exptl_crystal_description prism
_exptl_crystal_F_000 520
_exptl_crystal_size_max 0.2
_exptl_crystal_size_mid 0.2
_exptl_crystal_size_min 0.2
_refine_diff_density_max 0.343
_refine_diff_density_min -0.427
_refine_ls_extinction_coef 0.015(3)
_refine_ls_extinction_expression Fc^*^=kFc[1+0.001xFc^2^\l^3^/sin(2\q)]^-1/4^
_refine_ls_extinction_method 'SHELXL-2014/7 (Sheldrick 2014'
_refine_ls_goodness_of_fit_ref 1.031
_refine_ls_hydrogen_treatment constr
_refine_ls_matrix_type full
_refine_ls_number_constraints 0
_refine_ls_number_parameters 149
_refine_ls_number_reflns 2503
_refine_ls_number_restraints 0
_refine_ls_restrained_S_all 1.031
_refine_ls_R_factor_all 0.0776
_refine_ls_R_factor_gt 0.0561
_refine_ls_shift/su_max 0.000
_refine_ls_shift/su_mean 0.000
_refine_ls_structure_factor_coef Fsqd
_refine_ls_weighting_details 'w=1/[\s^2^(Fo^2^)+(0.0614P)^2^+1.0043P] where P=(Fo^2^+2Fc^2^)/3'
_refine_ls_weighting_scheme calc
_refine_ls_wR_factor_gt 0.1342
_refine_ls_wR_factor_ref 0.1477
_reflns_number_gt 1866
_reflns_number_total 2503
_reflns_threshold_expression 'I > 2\s(I)'
_cod_data_source_file xk5021sup1.cif
_cod_data_source_block 1
_cod_original_sg_symbol_H-M 'P 21/a'
_cod_database_code 2106620
_cod_database_fobs_code 2106620

loop_
_symmetry_equiv_pos_as_xyz
'x, y, z'
'-x+1/2, y+1/2, -z'
'-x, -y, -z'
'x-1/2, -y-1/2, z'

loop_
_atom_site_type_symbol
_atom_site_label
_atom_site_fract_x
_atom_site_fract_y
_atom_site_fract_z
_atom_site_U_iso_or_equiv
_atom_site_adp_type
_atom_site_calc_flag
_atom_site_occupancy
Cl Cl1 0.09327(9) 0.35945(6) 0.22732(6) 0.0522(3) Uani d 1
N N1 0.5624(3) 0.46532(18) 0.17967(17) 0.0426(5) Uani d 1
H H1A 0.5282 0.4871 0.1145 0.064 Uiso calc 1
H H1B 0.4825 0.4156 0.2044 0.064 Uiso calc 1
H H1C 0.6708 0.4323 0.1777 0.064 Uiso calc 1
O O2 0.4669(4) 0.62087(19) 0.03279(15) 0.0670(7) Uani d 1
C C2 0.5717(3) 0.5656(2) 0.24954(18) 0.0351(5) Uani d 1
O O1 0.4553(4) 0.80466(18) 0.07413(17) 0.0752(8) Uani d 1
H H1 0.4322 0.8109 0.0104 0.113 Uiso calc 1
C C7 0.4841(4) 0.6962(2) 0.0975(2) 0.0434(6) Uani d 1
C C6 0.5531(3) 0.7682(2) 0.28235(19) 0.0392(6) Uani d 1
H H6 0.5319 0.8421 0.2575 0.047 Uiso calc 1
C C5 0.6001(3) 0.7516(2) 0.3893(2) 0.0419(6) Uani d 1
C C1 0.5373(3) 0.6761(2) 0.21164(18) 0.0343(5) Uani d 1
C C4 0.6305(4) 0.6403(3) 0.4244(2) 0.0484(7) Uani d 1
H H4 0.6606 0.6275 0.4956 0.058 Uiso calc 1
C C3 0.6169(4) 0.5477(2) 0.3555(2) 0.0460(6) Uani d 1
H H3 0.6381 0.4738 0.3805 0.055 Uiso calc 1
C C8 0.6196(5) 0.8523(3) 0.4637(2) 0.0614(8) Uani d 1
H H8A 0.6830 0.9130 0.4291 0.092 Uiso calc 1
H H8B 0.6864 0.8293 0.5265 0.092 Uiso calc 1
H H8C 0.5018 0.8787 0.4829 0.092 Uiso calc 1
O O5 0.2178(4) 0.4264(2) 0.2889(2) 0.0851(9) Uani d 1
O O3 0.1809(4) 0.3235(3) 0.1331(2) 0.0972(10) Uani d 1
O O4 0.0487(4) 0.2591(2) 0.2851(3) 0.0938(9) Uani d 1
O O6 -0.0633(4) 0.4233(3) 0.2059(4) 0.1320(15) Uani d 1

loop_
_atom_site_aniso_label
_atom_site_aniso_U_11
_atom_site_aniso_U_22
_atom_site_aniso_U_33
_atom_site_aniso_U_12
_atom_site_aniso_U_13
_atom_site_aniso_U_23
Cl1 0.0444(4) 0.0448(4) 0.0672(5) -0.0017(3) -0.0005(3) -0.0178(3)
N1 0.0517(13) 0.0348(11) 0.0410(12) 0.0029(10) -0.0047(9) -0.0015(9)
O2 0.118(2) 0.0474(12) 0.0350(10) 0.0157(12) -0.0183(11) -0.0073(9)
C2 0.0358(12) 0.0369(12) 0.0324(11) 0.0008(10) -0.0027(9) -0.0015(10)
O1 0.144(2) 0.0404(12) 0.0400(11) 0.0111(13) -0.0146(13) 0.0063(9)
C7 0.0566(16) 0.0425(14) 0.0310(13) 0.0059(12) -0.0005(11) 0.0010(11)
C6 0.0443(14) 0.0376(13) 0.0358(12) -0.0004(11) 0.0014(10) -0.0026(10)
C5 0.0394(13) 0.0524(15) 0.0340(12) -0.0065(12) 0.0017(10) -0.0093(11)
C1 0.0363(12) 0.0382(12) 0.0282(11) 0.0003(10) 0.0005(9) 0.0009(10)
C4 0.0530(15) 0.0638(18) 0.0279(12) -0.0046(14) -0.0070(11) 0.0020(12)
C3 0.0540(16) 0.0439(14) 0.0398(13) 0.0019(12) -0.0074(12) 0.0077(12)
C8 0.070(2) 0.069(2) 0.0450(16) -0.0112(17) 0.0005(14) -0.0212(15)
O5 0.0733(16) 0.0820(18) 0.1003(19) -0.0255(14) 0.0040(14) -0.0424(16)
O3 0.097(2) 0.146(3) 0.0484(14) 0.0154(19) -0.0075(13) -0.0265(16)
O4 0.115(2) 0.0617(16) 0.105(2) -0.0219(16) 0.0145(18) -0.0035(15)
O6 0.0556(16) 0.082(2) 0.257(5) 0.0174(15) -0.020(2) 0.001(3)

loop_
_atom_type_symbol
_atom_type_description
_atom_type_scat_dispersion_real
_atom_type_scat_dispersion_imag
_atom_type_scat_source
C C 0.0033 0.0016 'International Tables Vol C Tables 4.2.6.8 and 6.1.1.4'
H H 0 0 'International Tables Vol C Tables 4.2.6.8 and 6.1.1.4'
N N 0.0061 0.0033 'International Tables Vol C Tables 4.2.6.8 and 6.1.1.4'
O O 0.0106 0.006 'International Tables Vol C Tables 4.2.6.8 and 6.1.1.4'
Cl Cl 0.1484 0.1585 'International Tables Vol C Tables 4.2.6.8 and 6.1.1.4'

loop_
_geom_angle_atom_site_label_1
_geom_angle_atom_site_label_2
_geom_angle_atom_site_label_3
_geom_angle
O6 Cl1 O5 109.5(2)
O6 Cl1 O4 109.7(2)
O5 Cl1 O4 109.21(19)
O6 Cl1 O3 112.8(3)
O5 Cl1 O3 108.25(18)
O4 Cl1 O3 107.4(2)
C2 N1 H1A 109.5
C2 N1 H1B 109.5
H1A N1 H1B 109.5
C2 N1 H1C 109.5
H1A N1 H1C 109.5
H1B N1 H1C 109.5
C3 C2 C1 120.4(2)
C3 C2 N1 117.7(2)
C1 C2 N1 121.8(2)
C7 O1 H1 109.5
O2 C7 O1 122.5(2)
O2 C7 C1 123.8(2)
O1 C7 C1 113.7(2)
C5 C6 C1 121.6(2)
C5 C6 H6 119.2
C1 C6 H6 119.2
C4 C5 C6 118.0(2)
C4 C5 C8 121.3(2)
C6 C5 C8 120.6(3)
C2 C1 C6 118.7(2)
C2 C1 C7 120.8(2)
C6 C1 C7 120.4(2)
C3 C4 C5 121.4(2)
C3 C4 H4 119.3
C5 C4 H4 119.3
C2 C3 C4 119.8(3)
C2 C3 H3 120.1
C4 C3 H3 120.1
C5 C8 H8A 109.5
C5 C8 H8B 109.5
H8A C8 H8B 109.5
C5 C8 H8C 109.5
H8A C8 H8C 109.5
H8B C8 H8C 109.5

loop_
_geom_bond_atom_site_label_1
_geom_bond_atom_site_label_2
_geom_bond_distance
Cl1 O6 1.397(3)
Cl1 O5 1.422(2)
Cl1 O4 1.422(3)
Cl1 O3 1.429(3)
N1 C2 1.465(3)
N1 H1A 0.8900
N1 H1B 0.8900
N1 H1C 0.8900
O2 C7 1.203(3)
C2 C3 1.383(3)
C2 C1 1.396(3)
O1 C7 1.316(3)
O1 H1 0.8200
C7 C1 1.499(3)
C6 C5 1.396(4)
C6 C1 1.398(3)
C6 H6 0.9300
C5 C4 1.389(4)
C5 C8 1.507(4)
C4 C3 1.387(4)
C4 H4 0.9300
C3 H3 0.9300
C8 H8A 0.9600
C8 H8B 0.9600
C8 H8C 0.9600

loop_
_geom_hbond_atom_site_label_D
_geom_hbond_atom_site_label_H
_geom_hbond_atom_site_label_A
_geom_hbond_site_symmetry_A
_geom_hbond_distance_DH
_geom_hbond_distance_HA
_geom_hbond_distance_DA
_geom_hbond_angle_DHA
N1 H1A O2 . 0.89 1.92 2.674(3) 142.0
N1 H1A O2 3_665 0.89 2.24 2.861(3) 126.0
N1 H1C O6 1_655 0.89 1.99 2.821(4) 155.0
N1 H1B O5 . 0.89 2.25 2.960(4) 136.0
N1 H1B O4 4_665 0.89 2.32 2.939(4) 126.0
O1 H1 O3 2 0.82 1.98 2.781(3) 167.0

loop_
_geom_torsion_atom_site_label_1
_geom_torsion_atom_site_label_2
_geom_torsion_atom_site_label_3
_geom_torsion_atom_site_label_4
_geom_torsion
C1 C6 C5 C4 -0.2(4)
C1 C6 C5 C8 178.9(2)
C3 C2 C1 C6 1.3(4)
N1 C2 C1 C6 -178.4(2)
C3 C2 C1 C7 -178.6(2)
N1 C2 C1 C7 1.7(4)
C5 C6 C1 C2 -0.8(4)
C5 C6 C1 C7 179.1(2)
O2 C7 C1 C2 0.4(4)
O1 C7 C1 C2 179.7(3)
O2 C7 C1 C6 -179.5(3)
O1 C7 C1 C6 -0.3(4)
C6 C5 C4 C3 0.7(4)
C8 C5 C4 C3 -178.4(3)
C1 C2 C3 C4 -0.9(4)
N1 C2 C3 C4 178.9(2)
C5 C4 C3 C2 -0.2(4)
